data_2312660
loop_
_publ_author_name
'Anaya-Avila, Odalys'
'Mu&#xf1;oz-Granados, Oscar'
'Andrade-L&#xf3;pez, Noem&#xed;'
'Alvarado-Rodr&#xed;guez, Jos&#xe9; G'
'Mart&#xed;nez-Otero, Diego'

_publ_section_title
;
 Dinuclear zinc(II) acetate complexes derived from N,N',S-tridentate
 Schiff bases: synthesis, structural study and Hirshfeld surface analysis.
;
_journal_coeditor_code DG3062
_journal_issue 'Pt 11'
_journal_name_full 'Acta crystallographica. Section C, Structural chemistry'
_journal_page_first 698
_journal_page_last 706
_journal_paper_doi 10.1107/S205322962400946X
_journal_volume 80
_journal_year 2024
_chemical_formula_iupac '[Zn2 (C13 H11 N2 S1)2 (C2 H3 O2)2]'
_chemical_formula_moiety 'C30 H28 N4 O4 S2 Zn2'
_chemical_formula_sum 'C30 H28 N4 O4 S2 Zn2'
_chemical_formula_weight 703.42
_chemical_melting_point 512
_chemical_name_systematic
\m-Acetato-1:2\k^2^<i>O</i>:<i>O</i>'-acatato-2\k<i>O</i>-[\m-(2-{[1-(pyridin-2-yl)ethylidene]amino}phenyl)sulfanido-1\k<i>S</i>:2\k^3^<i>N</i>,<i>N</i>',<i>S</i>][\m-(2-{[1-(pyridin-2-yl)ethylidene]amino}phenyl)sulfanido-1\k^3^<i>N</i>,<i>N</i>',<i>S</i>)dizinc(II)
_space_group_crystal_system monoclinic
_space_group_IT_number 14
_space_group_name_Hall '-P 2ybc'
_space_group_name_H-M_alt 'P 1 21/c 1'
_atom_sites_solution_hydrogens geom
_atom_sites_solution_primary dual
_audit_creation_method
;
Olex2 1.5
(compiled 2024.02.16 svn.r378c4104 for OlexSys, GUI svn.r6928)
;
_cell_angle_alpha 90
_cell_angle_beta 108.7767(10)
_cell_angle_gamma 90
_cell_formula_units_Z 4
_cell_length_a 11.7450(6)
_cell_length_b 31.0516(16)
_cell_length_c 8.5857(4)
_cell_measurement_reflns_used 9029
_cell_measurement_temperature 100(2)
_cell_measurement_theta_max 27.48
_cell_measurement_theta_min 2.25
_cell_volume 2964.6(3)
_computing_cell_refinement
;
SAINT (Bruker, 2007)
;
_computing_data_collection
;
APEX2 (Bruker, 2007)
;
_computing_data_reduction
;
SAINT (Bruker, 2007)
;
_computing_molecular_graphics
;
OLEX2 (Dolomanov <i>et al.</i>, 2009)
;
_computing_publication_material
;
OLEX2 (Dolomanov <i>et al.</i>, 2009)
;
_computing_structure_refinement
;
SHELXL2018 (Sheldrick, 2015<i>b</i>)
;
_computing_structure_solution
;
SHELXS97 (Sheldrick, 2008)
;
_diffrn_ambient_temperature 99.98
_diffrn_measured_fraction_theta_full 1.000
_diffrn_measured_fraction_theta_max 1.000
_diffrn_measurement_device_type 'Bruker APEXII CCD'
_diffrn_measurement_method '\w scans'
_diffrn_radiation_type MoK\a
_diffrn_radiation_wavelength 0.71073
_diffrn_reflns_av_R_equivalents 0.0476
_diffrn_reflns_av_unetI/netI 0.0232
_diffrn_reflns_limit_h_max 15
_diffrn_reflns_limit_h_min -15
_diffrn_reflns_limit_k_max 40
_diffrn_reflns_limit_k_min -40
_diffrn_reflns_limit_l_max 11
_diffrn_reflns_limit_l_min -11
_diffrn_reflns_number 64966
_diffrn_reflns_theta_full 25.242
_diffrn_reflns_theta_max 27.442
_diffrn_reflns_theta_min 1.945
_exptl_absorpt_coefficient_mu 1.802
_exptl_absorpt_correction_T_max 0.7456
_exptl_absorpt_correction_T_min 0.6699
_exptl_absorpt_correction_type multi-scan
_exptl_absorpt_process_details
;
(SADABS; Krause <i>et al.</i>,  2015)
;
_exptl_crystal_colour 'clear orange'
_exptl_crystal_density_diffrn 1.576
_exptl_crystal_description Prism
_exptl_crystal_F_000 1440
_exptl_crystal_size_max 0.3
_exptl_crystal_size_mid 0.1
_exptl_crystal_size_min 0.1
_refine_diff_density_max 1.041
_refine_diff_density_min -0.341
_refine_ls_extinction_method none
_refine_ls_goodness_of_fit_ref 1.069
_refine_ls_hydrogen_treatment constr
_refine_ls_matrix_type full
_refine_ls_number_parameters 383
_refine_ls_number_reflns 6768
_refine_ls_number_restraints 0
_refine_ls_restrained_S_all 1.069
_refine_ls_R_factor_all 0.0326
_refine_ls_R_factor_gt 0.0289
_refine_ls_shift/su_max 0.004
_refine_ls_shift/su_mean 0.000
_refine_ls_structure_factor_coef Fsqd
_refine_ls_weighting_details 'w=1/[\s^2^(Fo^2^)+(0.0328P)^2^+3.2148P] where P=(Fo^2^+2Fc^2^)/3'
_refine_ls_weighting_scheme calc
_refine_ls_wR_factor_gt 0.0713
_refine_ls_wR_factor_ref 0.0731
_reflns_number_gt 6217
_reflns_number_total 6768
_reflns_threshold_expression 'I > 2\s(I)'
_cod_data_source_file dg3062sup1.cif
_cod_data_source_block 5_Zn_me
_cod_depositor_comments 'Adding full bibliography for 2312659--2312661.cif.'
_cod_database_code 2312660
_cod_database_fobs_code 2312660
_shelx_space_group_comment
;
The symmetry employed for this shelxl refinement is uniquely defined
by the following loop, which should always be used as a source of
symmetry information in preference to the above space-group names.
They are only intended as comments.
;
_shelx_estimated_absorpt_t_min 0.659
_shelx_estimated_absorpt_t_max 0.805

loop_
_space_group_symop_operation_xyz
'x, y, z'
'-x, y+1/2, -z+1/2'
'-x, -y, -z'
'x, -y-1/2, z-1/2'

loop_
_atom_site_type_symbol
_atom_site_label
_atom_site_fract_x
_atom_site_fract_y
_atom_site_fract_z
_atom_site_U_iso_or_equiv
_atom_site_adp_type
_atom_site_calc_flag
_atom_site_occupancy
_atom_site_disorder_assembly
_atom_site_disorder_group
Zn Zn1 0.78042(2) 0.58229(2) 0.64453(3) 0.01342(6) Uani d 1 . .
Zn Zn2 0.57044(2) 0.66612(2) 0.64163(3) 0.01197(6) Uani d 1 . .
S S1 0.64434(4) 0.62957(2) 0.45135(6) 0.01323(10) Uani d 1 . .
S S2 0.37405(4) 0.64803(2) 0.63029(6) 0.01478(10) Uani d 1 . .
O O1 0.71205(13) 0.56880(4) 0.82511(17) 0.0165(3) Uani d 1 . .
O O2 0.65207(13) 0.63513(4) 0.86540(16) 0.0159(3) Uani d 1 . .
O O3 0.91503(13) 0.62069(5) 0.76939(18) 0.0205(3) Uani d 1 . .
O O4 0.96097(14) 0.61949(5) 0.53711(19) 0.0245(3) Uani d 1 . .
N N1 0.89101(16) 0.52650(5) 0.6748(2) 0.0168(3) Uani d 1 . .
N N2 0.67343(15) 0.53482(5) 0.4632(2) 0.0145(3) Uani d 1 . .
N N3 0.69272(15) 0.71756(5) 0.7321(2) 0.0149(3) Uani d 1 . .
N N4 0.47772(14) 0.72283(5) 0.51413(19) 0.0129(3) Uani d 1 . .
C C1 0.84900(19) 0.49397(6) 0.5660(2) 0.0164(4) Uani d 1 . .
C C2 0.9127(2) 0.45567(7) 0.5787(3) 0.0215(4) Uani d 1 . .
H H2 0.883269 0.433338 0.500412 0.026 Uiso calc 1 . .
C C3 1.0195(2) 0.45039(7) 0.7069(3) 0.0249(5) Uani d 1 . .
H H3 1.063835 0.424341 0.717773 0.030 Uiso calc 1 . .
C C4 1.0609(2) 0.48347(7) 0.8188(3) 0.0245(5) Uani d 1 . .
H H4 1.133093 0.480419 0.908665 0.029 Uiso calc 1 . .
C C5 0.99407(19) 0.52137(7) 0.7967(3) 0.0208(4) Uani d 1 . .
H H5 1.023240 0.544462 0.871502 0.025 Uiso calc 1 . .
C C6 0.73020(19) 0.50138(6) 0.4392(2) 0.0163(4) Uani d 1 . .
C C7 0.52906(18) 0.59155(6) 0.3609(2) 0.0135(4) Uani d 1 . .
C C8 0.55569(18) 0.54701(6) 0.3695(2) 0.0144(4) Uani d 1 . .
C C9 0.46228(19) 0.51769(6) 0.2987(2) 0.0168(4) Uani d 1 . .
H H9 0.478307 0.487648 0.308306 0.020 Uiso calc 1 . .
C C10 0.34727(19) 0.53199(7) 0.2151(2) 0.0188(4) Uani d 1 . .
H H10 0.285116 0.511815 0.166766 0.023 Uiso calc 1 . .
C C11 0.32255(19) 0.57594(7) 0.2016(3) 0.0190(4) Uani d 1 . .
H H11 0.244023 0.585835 0.142149 0.023 Uiso calc 1 . .
C C12 0.41296(18) 0.60521(6) 0.2754(2) 0.0162(4) Uani d 1 . .
H H12 0.395287 0.635145 0.267392 0.019 Uiso calc 1 . .
C C13 0.6898(2) 0.46978(6) 0.2996(3) 0.0206(4) Uani d 1 . .
H H13A 0.625814 0.482708 0.208449 0.031 Uiso calc 1 . .
H H13B 0.659416 0.443692 0.336988 0.031 Uiso calc 1 . .
H H13C 0.757945 0.462317 0.262385 0.031 Uiso calc 1 . .
C C14 0.66745(17) 0.59584(6) 0.8991(2) 0.0130(3) Uani d 1 . .
C C15 0.6307(2) 0.57933(7) 1.0409(3) 0.0264(5) Uani d 1 . .
H H15A 0.547020 0.587430 1.024688 0.040 Uiso calc 1 . .
H H15B 0.682907 0.591924 1.143719 0.040 Uiso calc 1 . .
H H15C 0.638218 0.547889 1.046394 0.040 Uiso calc 1 . .
C C17 1.0846(2) 0.66117(9) 0.7614(3) 0.0355(6) Uani d 1 . .
H H17A 1.148039 0.656745 0.711711 0.053 Uiso calc 1 . .
H H17B 1.116203 0.654774 0.879330 0.053 Uiso calc 1 . .
H H17C 1.057366 0.691164 0.745649 0.053 Uiso calc 1 . .
C C16 0.98049(19) 0.63170(7) 0.6808(3) 0.0194(4) Uani d 1 . .
C C18 0.65401(17) 0.75717(6) 0.6716(2) 0.0133(4) Uani d 1 . .
C C19 0.72728(18) 0.79320(6) 0.7118(2) 0.0154(4) Uani d 1 . .
H H19 0.698693 0.820475 0.665404 0.018 Uiso calc 1 . .
C C20 0.84304(19) 0.78881(7) 0.8208(3) 0.0226(4) Uani d 1 . .
H H20 0.894652 0.813074 0.852158 0.027 Uiso calc 1 . .
C C21 0.8817(2) 0.74838(8) 0.8830(3) 0.0289(5) Uani d 1 . .
H H21 0.960418 0.744562 0.958375 0.035 Uiso calc 1 . .
C C22 0.80472(19) 0.71337(7) 0.8345(3) 0.0235(4) Uani d 1 . .
H H22 0.832795 0.685589 0.875563 0.028 Uiso calc 1 . .
C C23 0.52599(17) 0.75952(6) 0.5653(2) 0.0128(3) Uani d 1 . .
C C24 0.29934(18) 0.68016(6) 0.4590(2) 0.0142(4) Uani d 1 . .
C C25 0.35706(17) 0.71616(6) 0.4172(2) 0.0132(4) Uani d 1 . .
C C26 0.30090(18) 0.74027(6) 0.2762(2) 0.0172(4) Uani d 1 . .
H H26 0.341323 0.764178 0.249032 0.021 Uiso calc 1 . .
C C27 0.18670(19) 0.72949(7) 0.1761(3) 0.0229(4) Uani d 1 . .
H H27 0.149099 0.745457 0.078714 0.028 Uiso calc 1 . .
C C28 0.12697(19) 0.69487(7) 0.2194(3) 0.0240(4) Uani d 1 . .
H H28 0.047761 0.687736 0.152017 0.029 Uiso calc 1 . .
C C29 0.18197(18) 0.67085(7) 0.3592(3) 0.0185(4) Uani d 1 . .
H H29 0.139470 0.647768 0.387884 0.022 Uiso calc 1 . .
C C30 0.46620(18) 0.80264(6) 0.5393(2) 0.0163(4) Uani d 1 . .
H H30A 0.486931 0.818124 0.452644 0.024 Uiso calc 1 . .
H H30B 0.493649 0.819221 0.641752 0.024 Uiso calc 1 . .
H H30C 0.378813 0.798843 0.506391 0.024 Uiso calc 1 . .

loop_
_atom_site_aniso_label
_atom_site_aniso_U_11
_atom_site_aniso_U_22
_atom_site_aniso_U_33
_atom_site_aniso_U_12
_atom_site_aniso_U_13
_atom_site_aniso_U_23
Zn1 0.01837(12) 0.01089(11) 0.01421(11) 0.00031(8) 0.00972(9) -0.00072(8)
Zn2 0.01574(11) 0.00836(11) 0.01236(11) 0.00055(8) 0.00529(8) -0.00016(7)
S1 0.0183(2) 0.0099(2) 0.0138(2) -0.00162(16) 0.00852(17) -0.00045(16)
S2 0.0180(2) 0.0125(2) 0.0153(2) -0.00068(17) 0.00730(18) 0.00145(17)
O1 0.0249(7) 0.0128(6) 0.0169(7) 0.0018(5) 0.0137(6) -0.0001(5)
O2 0.0239(7) 0.0113(6) 0.0126(6) 0.0025(5) 0.0060(5) 0.0008(5)
O3 0.0215(7) 0.0203(7) 0.0226(7) -0.0036(6) 0.0111(6) -0.0030(6)
O4 0.0280(8) 0.0229(8) 0.0255(8) 0.0013(6) 0.0125(7) -0.0046(6)
N1 0.0211(8) 0.0152(8) 0.0188(8) 0.0009(6) 0.0130(7) 0.0002(6)
N2 0.0207(8) 0.0112(7) 0.0149(7) -0.0006(6) 0.0106(6) 0.0010(6)
N3 0.0178(8) 0.0106(7) 0.0157(8) 0.0005(6) 0.0046(6) -0.0001(6)
N4 0.0159(8) 0.0121(7) 0.0123(7) 0.0002(6) 0.0066(6) 0.0002(6)
C1 0.0239(10) 0.0135(9) 0.0172(9) 0.0008(7) 0.0139(8) 0.0009(7)
C2 0.0302(11) 0.0152(10) 0.0242(10) 0.0037(8) 0.0157(9) -0.0002(8)
C3 0.0324(12) 0.0194(10) 0.0271(11) 0.0091(9) 0.0154(10) 0.0018(9)
C4 0.0263(11) 0.0267(11) 0.0223(10) 0.0060(9) 0.0105(9) 0.0033(9)
C5 0.0248(11) 0.0209(10) 0.0197(10) 0.0013(8) 0.0113(8) -0.0021(8)
C6 0.0246(10) 0.0110(9) 0.0181(9) -0.0012(7) 0.0135(8) 0.0009(7)
C7 0.0210(9) 0.0112(8) 0.0121(8) -0.0033(7) 0.0105(7) -0.0010(7)
C8 0.0215(9) 0.0133(9) 0.0123(8) 0.0001(7) 0.0108(7) 0.0006(7)
C9 0.0270(10) 0.0114(9) 0.0159(9) -0.0024(8) 0.0124(8) -0.0010(7)
C10 0.0227(10) 0.0187(10) 0.0167(9) -0.0063(8) 0.0085(8) -0.0026(8)
C11 0.0199(10) 0.0210(10) 0.0179(9) -0.0002(8) 0.0085(8) 0.0003(8)
C12 0.0235(10) 0.0132(9) 0.0151(9) -0.0002(7) 0.0108(8) -0.0007(7)
C13 0.0315(11) 0.0124(9) 0.0214(10) 0.0012(8) 0.0135(9) -0.0029(8)
C14 0.0151(9) 0.0132(9) 0.0118(8) 0.0004(7) 0.0057(7) -0.0001(7)
C15 0.0434(14) 0.0204(11) 0.0251(11) 0.0065(9) 0.0244(10) 0.0048(9)
C17 0.0346(13) 0.0386(14) 0.0405(14) -0.0167(11) 0.0220(12) -0.0159(11)
C16 0.0191(10) 0.0154(9) 0.0260(10) 0.0012(8) 0.0103(8) -0.0022(8)
C18 0.0177(9) 0.0121(9) 0.0124(8) 0.0015(7) 0.0079(7) -0.0002(7)
C19 0.0196(9) 0.0109(9) 0.0175(9) -0.0013(7) 0.0085(8) -0.0015(7)
C20 0.0210(10) 0.0159(10) 0.0298(11) -0.0055(8) 0.0066(9) -0.0038(8)
C21 0.0185(10) 0.0224(11) 0.0366(13) -0.0020(9) -0.0040(9) 0.0006(9)
C22 0.0200(10) 0.0174(10) 0.0285(11) 0.0018(8) 0.0015(9) 0.0021(8)
C23 0.0165(9) 0.0116(9) 0.0120(8) -0.0002(7) 0.0070(7) 0.0014(7)
C24 0.0181(9) 0.0124(9) 0.0144(9) 0.0007(7) 0.0082(7) -0.0020(7)
C25 0.0130(9) 0.0119(9) 0.0154(9) 0.0003(7) 0.0056(7) -0.0028(7)
C26 0.0186(9) 0.0164(9) 0.0171(9) 0.0003(7) 0.0066(8) 0.0026(7)
C27 0.0198(10) 0.0256(11) 0.0212(10) 0.0004(8) 0.0037(8) 0.0056(8)
C28 0.0153(10) 0.0287(12) 0.0251(11) -0.0024(8) 0.0027(8) 0.0024(9)
C29 0.0170(9) 0.0175(10) 0.0224(10) -0.0029(7) 0.0083(8) -0.0010(8)
C30 0.0196(9) 0.0104(9) 0.0192(9) 0.0012(7) 0.0068(8) 0.0015(7)

loop_
_atom_type_symbol
_atom_type_description
_atom_type_scat_dispersion_real
_atom_type_scat_dispersion_imag
_atom_type_scat_source
C C 0.0033 0.0016 'International Tables Vol C Tables 4.2.6.8 and 6.1.1.4'
H H 0.0000 0.0000 'International Tables Vol C Tables 4.2.6.8 and 6.1.1.4'
N N 0.0061 0.0033 'International Tables Vol C Tables 4.2.6.8 and 6.1.1.4'
O O 0.0106 0.0060 'International Tables Vol C Tables 4.2.6.8 and 6.1.1.4'
S S 0.1246 0.1234 'International Tables Vol C Tables 4.2.6.8 and 6.1.1.4'
Zn Zn 0.2839 1.4301 'International Tables Vol C Tables 4.2.6.8 and 6.1.1.4'

loop_
_geom_angle_atom_site_label_1
_geom_angle_atom_site_label_2
_geom_angle_atom_site_label_3
_geom_angle_site_symmetry_1
_geom_angle_site_symmetry_3
_geom_angle
_geom_angle_publ_flag
O1 Zn1 S1 . . 108.59(4) ?
O1 Zn1 N1 . . 96.67(6) ?
O1 Zn1 N2 . . 97.27(6) ?
O3 Zn1 S1 . . 104.01(5) ?
O3 Zn1 O1 . . 98.90(6) ?
O3 Zn1 N1 . . 94.25(6) ?
O3 Zn1 N2 . . 161.22(6) ?
N1 Zn1 S1 . . 145.72(5) ?
N1 Zn1 N2 . . 74.37(6) ?
N2 Zn1 S1 . . 79.66(4) ?
S2 Zn2 S1 . . 115.466(18) ?
O2 Zn2 S1 . . 104.60(4) ?
O2 Zn2 S2 . . 94.71(4) ?
O2 Zn2 N3 . . 87.35(6) ?
O2 Zn2 N4 . . 147.73(6) ?
N3 Zn2 S1 . . 104.95(5) ?
N3 Zn2 S2 . . 137.42(5) ?
N3 Zn2 N4 . . 75.20(6) ?
N4 Zn2 S1 . . 106.03(4) ?
N4 Zn2 S2 . . 81.16(4) ?
Zn2 S1 Zn1 . . 97.283(18) ?
C7 S1 Zn1 . . 98.05(7) ?
C7 S1 Zn2 . . 102.88(6) ?
C24 S2 Zn2 . . 96.78(7) ?
C14 O1 Zn1 . . 125.69(13) ?
C14 O2 Zn2 . . 130.61(12) ?
C16 O3 Zn1 . . 111.17(13) ?
C1 N1 Zn1 . . 116.71(14) ?
C5 N1 Zn1 . . 123.89(14) ?
C5 N1 C1 . . 119.33(18) ?
C6 N2 Zn1 . . 116.32(14) ?
C6 N2 C8 . . 126.10(17) ?
C8 N2 Zn1 . . 116.91(12) ?
C18 N3 Zn2 . . 116.03(13) ?
C22 N3 Zn2 . . 125.19(14) ?
C22 N3 C18 . . 118.66(17) ?
C23 N4 Zn2 . . 116.87(13) ?
C23 N4 C25 . . 125.54(17) ?
C25 N4 Zn2 . . 115.12(12) ?
N1 C1 C2 . . 121.1(2) ?
N1 C1 C6 . . 115.92(17) ?
C2 C1 C6 . . 122.98(19) ?
C1 C2 H2 . . 120.3 ?
C3 C2 C1 . . 119.3(2) ?
C3 C2 H2 . . 120.3 ?
C2 C3 H3 . . 120.4 ?
C4 C3 C2 . . 119.3(2) ?
C4 C3 H3 . . 120.4 ?
C3 C4 H4 . . 120.8 ?
C3 C4 C5 . . 118.4(2) ?
C5 C4 H4 . . 120.8 ?
N1 C5 C4 . . 122.6(2) ?
N1 C5 H5 . . 118.7 ?
C4 C5 H5 . . 118.7 ?
N2 C6 C1 . . 114.86(17) ?
N2 C6 C13 . . 127.48(19) ?
C1 C6 C13 . . 117.66(17) ?
C8 C7 S1 . . 120.17(15) ?
C12 C7 S1 . . 120.53(15) ?
C12 C7 C8 . . 119.25(18) ?
N2 C8 C7 . . 116.88(17) ?
C9 C8 N2 . . 124.00(17) ?
C9 C8 C7 . . 118.84(18) ?
C8 C9 H9 . . 119.6 ?
C10 C9 C8 . . 120.86(18) ?
C10 C9 H9 . . 119.6 ?
C9 C10 H10 . . 120.0 ?
C9 C10 C11 . . 120.03(19) ?
C11 C10 H10 . . 120.0 ?
C10 C11 H11 . . 120.1 ?
C12 C11 C10 . . 119.7(2) ?
C12 C11 H11 . . 120.1 ?
C7 C12 H12 . . 119.4 ?
C11 C12 C7 . . 121.19(18) ?
C11 C12 H12 . . 119.4 ?
C6 C13 H13A . . 109.5 ?
C6 C13 H13B . . 109.5 ?
C6 C13 H13C . . 109.5 ?
H13A C13 H13B . . 109.5 ?
H13A C13 H13C . . 109.5 ?
H13B C13 H13C . . 109.5 ?
O1 C14 C15 . . 116.93(17) ?
O2 C14 O1 . . 125.67(17) ?
O2 C14 C15 . . 117.40(17) ?
C14 C15 H15A . . 109.5 ?
C14 C15 H15B . . 109.5 ?
C14 C15 H15C . . 109.5 ?
H15A C15 H15B . . 109.5 ?
H15A C15 H15C . . 109.5 ?
H15B C15 H15C . . 109.5 ?
H17A C17 H17B . . 109.5 ?
H17A C17 H17C . . 109.5 ?
H17B C17 H17C . . 109.5 ?
C16 C17 H17A . . 109.5 ?
C16 C17 H17B . . 109.5 ?
C16 C17 H17C . . 109.5 ?
O3 C16 C17 . . 116.09(19) ?
O4 C16 O3 . . 123.5(2) ?
O4 C16 C17 . . 120.4(2) ?
N3 C18 C19 . . 122.17(18) ?
N3 C18 C23 . . 115.32(16) ?
C19 C18 C23 . . 122.46(17) ?
C18 C19 H19 . . 120.5 ?
C18 C19 C20 . . 118.94(18) ?
C20 C19 H19 . . 120.5 ?
C19 C20 H20 . . 120.7 ?
C21 C20 C19 . . 118.60(19) ?
C21 C20 H20 . . 120.7 ?
C20 C21 H21 . . 120.2 ?
C20 C21 C22 . . 119.6(2) ?
C22 C21 H21 . . 120.2 ?
N3 C22 C21 . . 122.0(2) ?
N3 C22 H22 . . 119.0 ?
C21 C22 H22 . . 119.0 ?
N4 C23 C18 . . 114.41(16) ?
N4 C23 C30 . . 127.48(18) ?
C18 C23 C30 . . 117.96(16) ?
C25 C24 S2 . . 120.65(15) ?
C29 C24 S2 . . 121.49(15) ?
C29 C24 C25 . . 117.85(18) ?
N4 C25 C24 . . 116.12(17) ?
C26 C25 N4 . . 122.58(17) ?
C26 C25 C24 . . 120.89(18) ?
C25 C26 H26 . . 119.9 ?
C27 C26 C25 . . 120.20(19) ?
C27 C26 H26 . . 119.9 ?
C26 C27 H27 . . 120.3 ?
C26 C27 C28 . . 119.4(2) ?
C28 C27 H27 . . 120.3 ?
C27 C28 H28 . . 119.6 ?
C29 C28 C27 . . 120.7(2) ?
C29 C28 H28 . . 119.6 ?
C24 C29 H29 . . 119.6 ?
C28 C29 C24 . . 120.83(19) ?
C28 C29 H29 . . 119.6 ?
C23 C30 H30A . . 109.5 ?
C23 C30 H30B . . 109.5 ?
C23 C30 H30C . . 109.5 ?
H30A C30 H30B . . 109.5 ?
H30A C30 H30C . . 109.5 ?
H30B C30 H30C . . 109.5 ?

loop_
_geom_bond_atom_site_label_1
_geom_bond_atom_site_label_2
_geom_bond_site_symmetry_2
_geom_bond_distance
_geom_bond_publ_flag
Zn1 S1 . 2.3989(5) ?
Zn1 O1 . 2.0064(14) ?
Zn1 O3 . 1.9949(15) ?
Zn1 N1 . 2.1303(17) ?
Zn1 N2 . 2.2171(17) ?
Zn2 S1 . 2.3713(5) ?
Zn2 S2 . 2.3454(5) ?
Zn2 O2 . 2.0858(13) ?
Zn2 N3 . 2.1212(16) ?
Zn2 N4 . 2.1720(16) ?
S1 C7 . 1.7758(19) ?
S2 C24 . 1.760(2) ?
O1 C14 . 1.264(2) ?
O2 C14 . 1.253(2) ?
O3 C16 . 1.290(3) ?
O4 C16 . 1.239(3) ?
N1 C1 . 1.356(3) ?
N1 C5 . 1.331(3) ?
N2 C6 . 1.286(3) ?
N2 C8 . 1.409(3) ?
N3 C18 . 1.355(2) ?
N3 C22 . 1.332(3) ?
N4 C23 . 1.286(2) ?
N4 C25 . 1.409(2) ?
C1 C2 . 1.390(3) ?
C1 C6 . 1.486(3) ?
C2 H2 . 0.9500 ?
C2 C3 . 1.387(3) ?
C3 H3 . 0.9500 ?
C3 C4 . 1.383(3) ?
C4 H4 . 0.9500 ?
C4 C5 . 1.393(3) ?
C5 H5 . 0.9500 ?
C6 C13 . 1.503(3) ?
C7 C8 . 1.415(3) ?
C7 C12 . 1.391(3) ?
C8 C9 . 1.405(3) ?
C9 H9 . 0.9500 ?
C9 C10 . 1.383(3) ?
C10 H10 . 0.9500 ?
C10 C11 . 1.392(3) ?
C11 H11 . 0.9500 ?
C11 C12 . 1.386(3) ?
C12 H12 . 0.9500 ?
C13 H13A . 0.9800 ?
C13 H13B . 0.9800 ?
C13 H13C . 0.9800 ?
C14 C15 . 1.506(3) ?
C15 H15A . 0.9800 ?
C15 H15B . 0.9800 ?
C15 H15C . 0.9800 ?
C17 H17A . 0.9800 ?
C17 H17B . 0.9800 ?
C17 H17C . 0.9800 ?
C17 C16 . 1.506(3) ?
C18 C19 . 1.386(3) ?
C18 C23 . 1.489(3) ?
C19 H19 . 0.9500 ?
C19 C20 . 1.387(3) ?
C20 H20 . 0.9500 ?
C20 C21 . 1.382(3) ?
C21 H21 . 0.9500 ?
C21 C22 . 1.389(3) ?
C22 H22 . 0.9500 ?
C23 C30 . 1.495(3) ?
C24 C25 . 1.412(3) ?
C24 C29 . 1.399(3) ?
C25 C26 . 1.395(3) ?
C26 H26 . 0.9500 ?
C26 C27 . 1.381(3) ?
C27 H27 . 0.9500 ?
C27 C28 . 1.398(3) ?
C28 H28 . 0.9500 ?
C28 C29 . 1.384(3) ?
C29 H29 . 0.9500 ?
C30 H30A . 0.9800 ?
C30 H30B . 0.9800 ?
C30 H30C . 0.9800 ?

loop_
_geom_torsion_atom_site_label_1
_geom_torsion_atom_site_label_2
_geom_torsion_atom_site_label_3
_geom_torsion_atom_site_label_4
_geom_torsion_site_symmetry_1
_geom_torsion_site_symmetry_2
_geom_torsion_site_symmetry_3
_geom_torsion_site_symmetry_4
_geom_torsion
_geom_torsion_publ_flag
Zn1 S1 C7 C8 . . . . -22.36(15) ?
Zn1 S1 C7 C12 . . . . 160.21(14) ?
Zn1 O1 C14 O2 . . . . 4.5(3) ?
Zn1 O1 C14 C15 . . . . -174.97(15) ?
Zn1 O3 C16 O4 . . . . -0.3(3) ?
Zn1 O3 C16 C17 . . . . 179.39(17) ?
Zn1 N1 C1 C2 . . . . -177.87(15) ?
Zn1 N1 C1 C6 . . . . -0.2(2) ?
Zn1 N1 C5 C4 . . . . 176.07(16) ?
Zn1 N2 C6 C1 . . . . 15.3(2) ?
Zn1 N2 C6 C13 . . . . -164.76(16) ?
Zn1 N2 C8 C7 . . . . 19.0(2) ?
Zn1 N2 C8 C9 . . . . -154.81(15) ?
Zn2 S1 C7 C8 . . . . -121.78(14) ?
Zn2 S1 C7 C12 . . . . 60.79(16) ?
Zn2 S2 C24 C25 . . . . -23.18(16) ?
Zn2 S2 C24 C29 . . . . 156.31(16) ?
Zn2 O2 C14 O1 . . . . 50.3(3) ?
Zn2 O2 C14 C15 . . . . -130.24(17) ?
Zn2 N3 C18 C19 . . . . -175.75(14) ?
Zn2 N3 C18 C23 . . . . 6.8(2) ?
Zn2 N3 C22 C21 . . . . 177.07(18) ?
Zn2 N4 C23 C18 . . . . 16.4(2) ?
Zn2 N4 C23 C30 . . . . -159.18(15) ?
Zn2 N4 C25 C24 . . . . 22.2(2) ?
Zn2 N4 C25 C26 . . . . -150.50(15) ?
S1 C7 C8 N2 . . . . 5.0(2) ?
S1 C7 C8 C9 . . . . 179.17(14) ?
S1 C7 C12 C11 . . . . 178.84(15) ?
S2 C24 C25 N4 . . . . 3.5(2) ?
S2 C24 C25 C26 . . . . 176.29(15) ?
S2 C24 C29 C28 . . . . -176.13(17) ?
N1 C1 C2 C3 . . . . 1.4(3) ?
N1 C1 C6 N2 . . . . -10.2(3) ?
N1 C1 C6 C13 . . . . 169.81(17) ?
N2 C8 C9 C10 . . . . 176.73(18) ?
N3 C18 C19 C20 . . . . -1.7(3) ?
N3 C18 C23 N4 . . . . -15.4(2) ?
N3 C18 C23 C30 . . . . 160.58(17) ?
N4 C25 C26 C27 . . . . 173.17(19) ?
C1 N1 C5 C4 . . . . -0.7(3) ?
C1 C2 C3 C4 . . . . -0.4(3) ?
C2 C1 C6 N2 . . . . 167.40(19) ?
C2 C1 C6 C13 . . . . -12.6(3) ?
C2 C3 C4 C5 . . . . -1.1(3) ?
C3 C4 C5 N1 . . . . 1.7(3) ?
C5 N1 C1 C2 . . . . -0.9(3) ?
C5 N1 C1 C6 . . . . 176.80(17) ?
C6 N2 C8 C7 . . . . -151.29(19) ?
C6 N2 C8 C9 . . . . 34.9(3) ?
C6 C1 C2 C3 . . . . -176.08(19) ?
C7 C8 C9 C10 . . . . 3.0(3) ?
C8 N2 C6 C1 . . . . -174.40(17) ?
C8 N2 C6 C13 . . . . 5.6(3) ?
C8 C7 C12 C11 . . . . 1.4(3) ?
C8 C9 C10 C11 . . . . -0.7(3) ?
C9 C10 C11 C12 . . . . -1.4(3) ?
C10 C11 C12 C7 . . . . 1.0(3) ?
C12 C7 C8 N2 . . . . -177.51(16) ?
C12 C7 C8 C9 . . . . -3.4(3) ?
C18 N3 C22 C21 . . . . 1.2(3) ?
C18 C19 C20 C21 . . . . 1.2(3) ?
C19 C18 C23 N4 . . . . 167.17(18) ?
C19 C18 C23 C30 . . . . -16.8(3) ?
C19 C20 C21 C22 . . . . 0.4(4) ?
C20 C21 C22 N3 . . . . -1.6(4) ?
C22 N3 C18 C19 . . . . 0.5(3) ?
C22 N3 C18 C23 . . . . -176.90(18) ?
C23 N4 C25 C24 . . . . -139.31(19) ?
C23 N4 C25 C26 . . . . 48.0(3) ?
C23 C18 C19 C20 . . . . 175.51(18) ?
C24 C25 C26 C27 . . . . 0.8(3) ?
C25 N4 C23 C18 . . . . 177.58(16) ?
C25 N4 C23 C30 . . . . 2.0(3) ?
C25 C24 C29 C28 . . . . 3.4(3) ?
C25 C26 C27 C28 . . . . 1.5(3) ?
C26 C27 C28 C29 . . . . -1.3(3) ?
C27 C28 C29 C24 . . . . -1.2(3) ?
C29 C24 C25 N4 . . . . -176.04(17) ?
C29 C24 C25 C26 . . . . -3.2(3) ?
